data_1528314
loop_
_publ_author_name
'Angelkort, J.'
'Schoenleber, A.'
'van Smaalen, S.'

_publ_section_title
;
 Low- and high-temperature crystal structure of Ti I3
;
_journal_name_full 'Journal of Solid State Chemistry'
_journal_page_first 525
_journal_page_last 531
_journal_volume 182
_journal_year 2009
_chemical_formula_sum 'I3 Ti'
_chemical_name_systematic 'Ti I3'
_space_group_IT_number 59
_symmetry_space_group_name_Hall 'P 2ac 2ac -1ac'
_symmetry_space_group_name_H-M 'P m n m :1'
_cell_angle_alpha 90
_cell_angle_beta 90
_cell_angle_gamma 90
_cell_formula_units_Z 4
_cell_length_a 12.2728
_cell_length_b 7.0857
_cell_length_c 6.4817
_cell_volume 563.658
_citation_journal_id_ASTM JSSCBI
_cod_data_source_file Angelkort_JSSCBI_2009_1691.cif
_cod_data_source_block I3Ti1
_cod_original_cell_volume 563.6576
_cod_original_sg_symbol_Hall '-P 2ab 2a (y-1/4,z,x-1/4)'
_cod_original_formula_sum 'I3 Ti1'
_cod_database_code 1528314

loop_
_symmetry_equiv_pos_as_xyz
x,y,z
-x,y,-z
-x+1/2,-y,z+1/2
x+1/2,-y,-z+1/2
-x+1/2,-y,-z+1/2
x+1/2,-y,z+1/2
x,y,-z
-x,y,z

loop_
_atom_site_label
_atom_site_type_symbol
_atom_site_fract_x
_atom_site_fract_y
_atom_site_fract_z
_atom_site_occupancy
_atom_site_U_iso_or_equiv
I3 I-1 0 0.07923 0 1 0.0
I2 I-1 0.6571 0.091587 0 1 0.0
I4 I-1 0.5 0.56006 0 1 0.0
I1 I-1 0.16325 -0.4085 0 1 0.0
Ti1 Ti+3 0 -0.24646 -0.22847 1 0.0
